data_4300398
_journal_name_full 'Inorganic Chemistry'
_journal_paper_doi 10.1021/ic051032w
_journal_year 2006
_chemical_formula_sum 'C58 H49 B Cl F4 N3 O6.5 P2 Ru'
_chemical_formula_weight 1177.27
_space_group_IT_number 1
_symmetry_cell_setting triclinic
_symmetry_space_group_name_Hall 'P 1'
_symmetry_space_group_name_H-M 'P 1'
_cell_angle_alpha 102.217(2)
_cell_angle_beta 105.3510(10)
_cell_angle_gamma 111.9790(10)
_cell_formula_units_Z 1
_cell_length_a 11.4506(4)
_cell_length_b 11.4944(4)
_cell_length_c 12.1990(3)
_cell_measurement_temperature 153(2)
_cell_volume 1346.34(7)
_diffrn_ambient_temperature 153(2)
_exptl_crystal_density_diffrn 1.452
_cod_depositor_comments
;
The following automatic conversions were performed:
'_symmetry_cell_setting' value 'Triclinic' changed to 'triclinic'
according to '/home/saulius/struct/CIF-dictionaries/cif_core.dic'
dictionary named 'cif_core.dic' version 2.4.1 from 2010-06-29.

Automatic conversion script
Id: cif_fix_enum 1527 2010-12-29 10:47:43Z saulius 
;
_cod_original_formula_sum 'C58 H49 B Cl F4 N3 O6.50 P2 Ru'
_cod_database_code 4300398

loop_
_symmetry_equiv_pos_as_xyz
'x, y, z'

loop_
_atom_site_label
_atom_site_type_symbol
_atom_site_fract_x
_atom_site_fract_y
_atom_site_fract_z
_atom_site_U_iso_or_equiv
_atom_site_adp_type
_atom_site_occupancy
_atom_site_symmetry_multiplicity
_atom_site_calc_flag
_atom_site_refinement_flags
_atom_site_disorder_assembly
_atom_site_disorder_group
Ru1 Ru 0.49627(2) 0.36030(2) 0.310387(19) 0.0161(13) Uani 1 1 d . . .
N1 N 0.5792(4) 0.2797(4) 0.4434(4) 0.0211(15) Uani 1 1 d . . .
P1 P 0.40177(11) 0.41527(12) 0.14652(10) 0.0152(13) Uani 1 1 d . . .
Cl1 Cl 0.51386(11) 0.19565(11) 0.16377(9) 0.0229(13) Uani 1 1 d . . .
C1 C 0.7152(5) 0.2875(6) 0.4536(4) 0.0289(16) Uani 1 1 d . . .
H1A H 0.7786 0.3815 0.4697 0.035 Uiso 1 1 calc R . .
H1B H 0.7057 0.2331 0.3740 0.035 Uiso 1 1 calc R . .
N2 N 0.3144(5) 0.1963(5) 0.2960(4) 0.0267(16) Uani 1 1 d . . .
P2 P 0.70667(11) 0.54744(12) 0.36160(10) 0.0163(13) Uani 1 1 d . . .
C2 C 0.7796(7) 0.2418(8) 0.5495(6) 0.046(2) Uani 1 1 d . . .
H2A H 0.8716 0.2598 0.5535 0.069 Uiso 1 1 calc R . .
H2B H 0.7246 0.1456 0.5289 0.069 Uiso 1 1 calc R . .
H2C H 0.7845 0.2903 0.6283 0.069 Uiso 1 1 calc R . .
N3 N 0.4512(4) 0.4434(4) 0.4538(3) 0.0219(15) Uani 1 1 d . . .
C3 C 0.4806(6) 0.1362(6) 0.4010(5) 0.0326(17) Uani 1 1 d . . .
H3A H 0.4938 0.1026 0.4693 0.039 Uiso 1 1 calc R . .
H3B H 0.4982 0.0846 0.3369 0.039 Uiso 1 1 calc R . .
C4 C 0.3371(6) 0.1141(5) 0.3523(5) 0.0307(17) Uani 1 1 d . . .
C5 C 0.1885(5) 0.1836(6) 0.2588(5) 0.0344(18) Uani 1 1 d . . .
H5A H 0.1723 0.2457 0.2246 0.041 Uiso 1 1 calc R . .
C6 C 0.0792(6) 0.0833(7) 0.2677(6) 0.045(2) Uani 1 1 d . . .
H6A H -0.0099 0.0752 0.2372 0.055 Uiso 1 1 calc R . .
C7 C 0.1040(7) -0.0044(7) 0.3221(7) 0.051(2) Uani 1 1 d . . .
H7A H 0.0314 -0.0748 0.3280 0.061 Uiso 1 1 calc R . .
C8 C 0.2352(7) 0.0120(6) 0.3675(6) 0.0432(19) Uani 1 1 d . . .
H8A H 0.2557 -0.0442 0.4078 0.052 Uiso 1 1 calc R . .
C9 C 0.5860(5) 0.3530(5) 0.5617(4) 0.0248(16) Uani 1 1 d . . .
H9A H 0.6798 0.4258 0.6083 0.030 Uiso 1 1 calc R . .
H9B H 0.5670 0.2911 0.6073 0.030 Uiso 1 1 calc R . .
C10 C 0.4898(5) 0.4119(5) 0.5540(4) 0.0233(16) Uani 1 1 d . . .
C11 C 0.3650(6) 0.4965(6) 0.4462(5) 0.0301(17) Uani 1 1 d . . .
H11A H 0.3302 0.5115 0.3736 0.036 Uiso 1 1 calc R . .
C12 C 0.3243(7) 0.5306(8) 0.5405(6) 0.047(2) Uani 1 1 d . . .
H12A H 0.2646 0.5704 0.5325 0.057 Uiso 1 1 calc R . .
C13 C 0.3702(8) 0.5070(9) 0.6450(6) 0.059(3) Uani 1 1 d . . .
H13A H 0.3478 0.5345 0.7123 0.071 Uiso 1 1 calc R . .
C14 C 0.4502(7) 0.4418(7) 0.6493(5) 0.044(2) Uani 1 1 d . . .
H14A H 0.4780 0.4175 0.7179 0.053 Uiso 1 1 calc R . .
C15 C 0.2272(4) 0.2870(5) 0.0483(4) 0.0219(15) Uani 1 1 d . . .
C16 C 0.2019(5) 0.1528(5) 0.0076(5) 0.0294(17) Uani 1 1 d . . .
H16A H 0.2755 0.1312 0.0246 0.035 Uiso 1 1 calc R . .
C17 C 0.0702(6) 0.0522(6) -0.0571(7) 0.043(2) Uani 1 1 d . . .
H17A H 0.0544 -0.0379 -0.0871 0.052 Uiso 1 1 calc R . .
C18 C -0.0382(5) 0.0811(6) -0.0784(7) 0.050(2) Uani 1 1 d . . .
H18A H -0.1283 0.0111 -0.1218 0.060 Uiso 1 1 calc R . .
C19 C -0.0160(5) 0.2115(6) -0.0370(6) 0.0387(18) Uani 1 1 d . . .
H19A H -0.0908 0.2316 -0.0509 0.046 Uiso 1 1 calc R . .
C20 C 0.1168(5) 0.3141(5) 0.0257(4) 0.0274(16) Uani 1 1 d . . .
H20A H 0.1318 0.4041 0.0532 0.033 Uiso 1 1 calc R . .
C21 C 0.3837(4) 0.5677(4) 0.1490(4) 0.0180(15) Uani 1 1 d . . .
C22 C 0.3337(5) 0.5839(5) 0.0391(4) 0.0265(16) Uani 1 1 d . . .
H22A H 0.3100 0.5163 -0.0346 0.032 Uiso 1 1 calc R . .
C23 C 0.3180(5) 0.6978(6) 0.0355(5) 0.0331(17) Uani 1 1 d . . .
H23A H 0.2829 0.7071 -0.0401 0.040 Uiso 1 1 calc R . .
C24 C 0.3539(5) 0.7970(5) 0.1427(6) 0.0356(18) Uani 1 1 d . . .
H24A H 0.3433 0.8747 0.1407 0.043 Uiso 1 1 calc R . .
C25 C 0.4049(5) 0.7835(5) 0.2522(5) 0.0307(17) Uani 1 1 d . . .
H25A H 0.4296 0.8519 0.3258 0.037 Uiso 1 1 calc R . .
C26 C 0.4200(4) 0.6698(5) 0.2551(4) 0.0214(15) Uani 1 1 d . . .
H26A H 0.4560 0.6616 0.3311 0.026 Uiso 1 1 calc R . .
C27 C 0.5027(4) 0.4195(4) 0.0507(3) 0.0168(15) Uani 1 1 d . . .
C28 C 0.4622(5) 0.3072(5) -0.0516(4) 0.0219(15) Uani 1 1 d . . .
H28A H 0.3722 0.2366 -0.0818 0.026 Uiso 1 1 calc R . .
C29 C 0.5473(5) 0.2965(5) -0.1086(4) 0.0245(16) Uani 1 1 d . . .
H29A H 0.5164 0.2193 -0.1768 0.029 Uiso 1 1 calc R . .
C30 C 0.6827(5) 0.4013(5) -0.0656(4) 0.0223(15) Uani 1 1 d . . .
C31 C 0.7770(5) 0.3883(6) -0.1153(4) 0.0293(16) Uani 1 1 d . . .
H31A H 0.7500 0.3086 -0.1794 0.035 Uiso 1 1 calc R . .
C32 C 0.9058(6) 0.4883(7) -0.0728(5) 0.0372(18) Uani 1 1 d . . .
H32A H 0.9680 0.4797 -0.1083 0.045 Uiso 1 1 calc R . .
C33 C 0.9471(5) 0.6055(6) 0.0246(5) 0.0330(17) Uani 1 1 d . . .
H33A H 1.0388 0.6732 0.0569 0.040 Uiso 1 1 calc R . .
C34 C 0.8584(5) 0.6232(6) 0.0729(4) 0.0265(16) Uani 1 1 d . . .
H34A H 0.8864 0.7055 0.1342 0.032 Uiso 1 1 calc R . .
C35 C 0.7231(4) 0.5187(5) 0.0320(4) 0.0194(15) Uani 1 1 d . . .
C36 C 0.6311(4) 0.5287(4) 0.0885(3) 0.0160(15) Uani 1 1 d . . .
C37 C 0.6723(4) 0.6607(4) 0.1794(3) 0.0160(15) Uani 1 1 d . . .
C38 C 0.6730(4) 0.7649(5) 0.1345(4) 0.0190(15) Uani 1 1 d . . .
C39 C 0.6265(5) 0.7434(5) 0.0076(4) 0.0251(16) Uani 1 1 d . . .
H39A H 0.5981 0.6580 -0.0491 0.030 Uiso 1 1 calc R . .
C40 C 0.6226(6) 0.8447(6) -0.0333(5) 0.0315(17) Uani 1 1 d . . .
H40A H 0.5922 0.8289 -0.1179 0.038 Uiso 1 1 calc R . .
C41 C 0.6632(6) 0.9724(6) 0.0493(5) 0.0331(17) Uani 1 1 d . . .
H41A H 0.6593 1.0417 0.0199 0.040 Uiso 1 1 calc R . .
C42 C 0.7075(5) 0.9960(5) 0.1698(5) 0.0304(16) Uani 1 1 d . . .
H42A H 0.7352 1.0822 0.2249 0.036 Uiso 1 1 calc R . .
C43 C 0.7130(4) 0.8936(5) 0.2146(4) 0.0221(16) Uani 1 1 d . . .
C44 C 0.7602(5) 0.9165(5) 0.3410(4) 0.0253(16) Uani 1 1 d . . .
H44A H 0.7929 1.0036 0.3967 0.030 Uiso 1 1 calc R . .
C45 C 0.7595(4) 0.8164(5) 0.3839(4) 0.0207(15) Uani 1 1 d . . .
H45A H 0.7908 0.8343 0.4689 0.025 Uiso 1 1 calc R . .
C46 C 0.7129(4) 0.6863(4) 0.3036(4) 0.0161(15) Uani 1 1 d . . .
C47 C 0.8518(4) 0.5363(5) 0.3335(4) 0.0205(15) Uani 1 1 d . . .
C48 C 0.8398(5) 0.4198(6) 0.2570(5) 0.0278(16) Uani 1 1 d . . .
H48A H 0.7554 0.3407 0.2227 0.033 Uiso 1 1 calc R . .
C49 C 0.9500(6) 0.4184(7) 0.2306(5) 0.0373(18) Uani 1 1 d . . .
H49A H 0.9400 0.3391 0.1770 0.045 Uiso 1 1 calc R . .
C50 C 1.0734(6) 0.5311(7) 0.2815(6) 0.0415(19) Uani 1 1 d . . .
H50A H 1.1488 0.5297 0.2636 0.050 Uiso 1 1 calc R . .
C51 C 1.0873(5) 0.6460(6) 0.3584(6) 0.0367(18) Uani 1 1 d . . .
H51A H 1.1733 0.7233 0.3948 0.044 Uiso 1 1 calc R . .
C52 C 0.9786(5) 0.6509(6) 0.3835(5) 0.0290(17) Uani 1 1 d . . .
H52A H 0.9892 0.7320 0.4348 0.035 Uiso 1 1 calc R . .
C53 C 0.7783(5) 0.6318(5) 0.5274(4) 0.0252(16) Uani 1 1 d . . .
C54 C 0.8872(6) 0.6260(6) 0.6035(4) 0.0354(18) Uani 1 1 d . . .
H54A H 0.9401 0.5934 0.5707 0.042 Uiso 1 1 calc R . .
C55 C 0.9207(7) 0.6681(7) 0.7300(5) 0.049(2) Uani 1 1 d . . .
H55A H 0.9948 0.6623 0.7820 0.058 Uiso 1 1 calc R . .
C56 C 0.8448(8) 0.7182(6) 0.7784(5) 0.053(2) Uani 1 1 d . . .
H56A H 0.8653 0.7438 0.8632 0.063 Uiso 1 1 calc R . .
C57 C 0.7405(7) 0.7309(6) 0.7041(5) 0.043(2) Uani 1 1 d . . .
H57A H 0.6906 0.7679 0.7373 0.052 Uiso 1 1 calc R . .
C58 C 0.7085(5) 0.6890(5) 0.5802(4) 0.0293(17) Uani 1 1 d . . .
H58A H 0.6372 0.6993 0.5293 0.035 Uiso 1 1 calc R . .
B1 B 0.5467(11) 0.9427(9) -0.3701(8) 0.057(3) Uani 1 1 d . . .
F1 F 0.5578(8) 1.0690(6) -0.3390(6) 0.105(3) Uani 1 1 d . . .
F2 F 0.6283(10) 0.9354(8) -0.4331(7) 0.127(3) Uani 1 1 d . . .
F3 F 0.4271(11) 0.8739(9) -0.4626(7) 0.153(4) Uani 1 1 d . . .
F4 F 0.5567(12) 0.8962(14) -0.2867(9) 0.192(6) Uani 1 1 d . . .
O1W O 0.3165(7) -0.0748(7) -0.1404(9) 0.102(3) Uani 1 1 d . . .
O2W O 0.2239(16) -0.0295(16) -0.3127(13) 0.261(14) Uani 1 1 d . . .
O3W O 0.272(5) -0.236(7) -0.268(3) 0.77(5) Uani 1 1 d . . .
O4W O 1.1005(9) 0.1936(12) 0.5762(9) 0.057(3) Uani 0.50 1 d P . .
O5W O 0.1238(16) 0.0276(17) -0.3537(10) 0.103(7) Uani 0.50 1 d P . .
O6W O 0.1015(9) 0.4163(15) 0.7326(9) 0.100(6) Uani 0.50 1 d P . .
O7W O 0.2270(19) -0.285(3) -0.2656(9) 0.179(15) Uani 0.50 1 d P . .
O8W O 0.2062(12) 0.0226(15) -0.2674(10) 0.072(4) Uani 0.50 1 d P . .
O9W O 1.1275(18) 0.272(2) 0.7085(16) 0.100(5) Uiso 0.50 1 d P . .
O10W O 1.085(3) 0.149(3) 0.665(2) 0.162(9) Uiso 0.50 1 d P . .

loop_
_atom_site_aniso_label
_atom_site_aniso_U_11
_atom_site_aniso_U_22
_atom_site_aniso_U_33
_atom_site_aniso_U_23
_atom_site_aniso_U_13
_atom_site_aniso_U_12
Ru1 0.0172(13) 0.0124(13) 0.0182(13) 0.0048(5) 0.0071(5) 0.0061(6)
N1 0.023(2) 0.020(2) 0.023(2) 0.0065(17) 0.0081(16) 0.0137(18)
P1 0.0145(14) 0.0124(14) 0.0161(13) 0.0019(6) 0.0051(6) 0.0056(7)
Cl1 0.0232(14) 0.0176(14) 0.0238(14) 0.0018(6) 0.0055(6) 0.0106(7)
C1 0.035(3) 0.030(3) 0.028(3) 0.010(2) 0.010(2) 0.023(2)
N2 0.027(3) 0.023(3) 0.028(2) 0.0115(18) 0.0102(18) 0.0091(19)
P2 0.0157(14) 0.0160(14) 0.0139(13) 0.0030(6) 0.0052(6) 0.0056(7)
C2 0.054(4) 0.063(5) 0.040(3) 0.021(3) 0.017(3) 0.044(3)
N3 0.023(2) 0.020(2) 0.024(2) 0.0069(16) 0.0124(15) 0.0097(17)
C3 0.036(3) 0.025(3) 0.032(3) 0.011(2) 0.009(2) 0.011(2)
C4 0.038(3) 0.016(3) 0.038(3) 0.012(2) 0.018(2) 0.008(2)
C5 0.026(3) 0.032(3) 0.043(3) 0.019(2) 0.017(2) 0.004(2)
C6 0.024(3) 0.048(4) 0.054(4) 0.023(3) 0.018(3) 0.001(3)
C7 0.042(4) 0.035(4) 0.064(4) 0.023(3) 0.026(3) -0.001(3)
C8 0.050(4) 0.026(3) 0.053(4) 0.022(3) 0.024(3) 0.009(3)
C9 0.034(3) 0.025(3) 0.024(2) 0.0110(19) 0.0124(19) 0.019(2)
C10 0.034(3) 0.024(3) 0.025(2) 0.0160(19) 0.0169(19) 0.018(2)
C11 0.038(3) 0.041(3) 0.034(3) 0.026(2) 0.022(2) 0.027(2)
C12 0.070(4) 0.081(5) 0.045(3) 0.042(3) 0.044(3) 0.063(4)
C13 0.092(6) 0.104(7) 0.048(4) 0.049(4) 0.053(4) 0.081(5)
C14 0.068(4) 0.061(4) 0.032(3) 0.025(3) 0.034(3) 0.042(4)
C15 0.021(2) 0.020(3) 0.022(2) 0.0048(17) 0.0065(17) 0.0096(18)
C16 0.020(3) 0.017(3) 0.036(3) -0.002(2) 0.0054(19) 0.0035(19)
C17 0.027(3) 0.012(3) 0.063(4) -0.006(3) 0.007(3) -0.002(2)
C18 0.013(3) 0.031(3) 0.071(4) -0.014(3) 0.004(2) 0.000(2)
C19 0.020(3) 0.041(4) 0.048(3) 0.005(3) 0.007(2) 0.016(2)
C20 0.017(2) 0.023(3) 0.034(3) 0.001(2) 0.0073(18) 0.0073(19)
C21 0.018(2) 0.016(2) 0.023(2) 0.0056(16) 0.0083(16) 0.0110(17)
C22 0.026(3) 0.027(3) 0.029(2) 0.010(2) 0.0121(19) 0.012(2)
C23 0.025(3) 0.035(3) 0.045(3) 0.020(3) 0.011(2) 0.018(2)
C24 0.030(3) 0.021(3) 0.060(4) 0.016(2) 0.017(3) 0.015(2)
C25 0.026(3) 0.018(3) 0.050(3) 0.008(2) 0.018(2) 0.013(2)
C26 0.019(2) 0.020(3) 0.025(2) 0.0047(18) 0.0102(17) 0.0081(18)
C27 0.020(2) 0.018(2) 0.012(2) 0.0017(16) 0.0051(15) 0.0108(17)
C28 0.022(2) 0.021(3) 0.016(2) 0.0000(17) 0.0037(16) 0.0086(18)
C29 0.032(3) 0.026(3) 0.017(2) 0.0030(17) 0.0071(18) 0.019(2)
C30 0.030(3) 0.032(3) 0.015(2) 0.0103(18) 0.0104(17) 0.020(2)
C31 0.038(3) 0.039(3) 0.027(2) 0.015(2) 0.019(2) 0.027(2)
C32 0.043(3) 0.061(4) 0.039(3) 0.029(3) 0.028(3) 0.040(3)
C33 0.023(3) 0.049(4) 0.032(3) 0.016(2) 0.015(2) 0.017(2)
C34 0.026(3) 0.036(3) 0.025(2) 0.014(2) 0.0144(19) 0.016(2)
C35 0.022(2) 0.024(3) 0.017(2) 0.0062(17) 0.0091(16) 0.0142(18)
C36 0.016(2) 0.020(2) 0.012(2) 0.0037(15) 0.0039(14) 0.0103(17)
C37 0.013(2) 0.013(2) 0.016(2) 0.0000(15) 0.0057(15) 0.0020(16)
C38 0.018(2) 0.023(3) 0.021(2) 0.0106(17) 0.0105(16) 0.0100(18)
C39 0.032(3) 0.031(3) 0.024(2) 0.0164(19) 0.0167(19) 0.017(2)
C40 0.038(3) 0.037(3) 0.033(3) 0.019(2) 0.022(2) 0.021(2)
C41 0.036(3) 0.033(3) 0.044(3) 0.021(2) 0.024(2) 0.019(2)
C42 0.034(3) 0.022(3) 0.043(3) 0.015(2) 0.020(2) 0.016(2)
C43 0.020(2) 0.022(3) 0.027(2) 0.0096(18) 0.0140(18) 0.0095(18)
C44 0.028(3) 0.015(2) 0.027(2) 0.0033(18) 0.0111(18) 0.0058(19)
C45 0.024(2) 0.016(2) 0.019(2) 0.0035(16) 0.0088(16) 0.0071(18)
C46 0.016(2) 0.013(2) 0.018(2) 0.0035(16) 0.0078(15) 0.0050(16)
C47 0.017(2) 0.020(3) 0.022(2) 0.0095(17) 0.0043(16) 0.0069(18)
C48 0.023(3) 0.032(3) 0.032(3) 0.011(2) 0.013(2) 0.014(2)
C49 0.034(3) 0.055(4) 0.037(3) 0.019(3) 0.020(2) 0.030(3)
C50 0.030(3) 0.060(4) 0.055(4) 0.031(3) 0.023(3) 0.030(3)
C51 0.018(3) 0.043(4) 0.050(3) 0.025(3) 0.011(2) 0.011(2)
C52 0.016(3) 0.028(3) 0.039(3) 0.017(2) 0.007(2) 0.006(2)
C53 0.029(3) 0.020(3) 0.019(2) 0.0047(18) 0.0081(18) 0.0056(19)
C54 0.032(3) 0.024(3) 0.022(2) 0.004(2) -0.0046(19) -0.003(2)
C55 0.050(4) 0.036(4) 0.024(3) 0.012(3) -0.005(2) -0.003(3)
C56 0.079(5) 0.024(3) 0.015(2) 0.002(2) 0.008(3) -0.007(3)
C57 0.064(4) 0.025(3) 0.024(3) -0.001(2) 0.022(3) 0.004(3)
C58 0.039(3) 0.019(3) 0.022(2) 0.0035(18) 0.013(2) 0.007(2)
B1 0.085(7) 0.042(5) 0.048(4) 0.018(4) 0.011(4) 0.041(5)
F1 0.183(7) 0.073(4) 0.098(4) 0.035(3) 0.096(5) 0.065(4)
F2 0.240(9) 0.131(6) 0.137(6) 0.084(5) 0.142(7) 0.142(7)
F3 0.204(10) 0.122(7) 0.090(5) 0.038(5) 0.035(6) 0.043(7)
F4 0.271(11) 0.399(16) 0.169(7) 0.240(10) 0.170(8) 0.280(12)
O1W 0.077(5) 0.055(4) 0.158(8) 0.036(5) 0.014(5) 0.035(4)
O2W 0.198(14) 0.183(13) 0.171(12) -0.127(11) 0.142(12) -0.090(11)
O3W 0.65(7) 0.93(10) 0.20(3) 0.07(4) -0.01(3) 0.01(6)
O4W 0.035(5) 0.083(8) 0.055(5) 0.009(5) 0.021(4) 0.035(5)
O5W 0.110(11) 0.145(14) 0.034(5) -0.035(7) -0.013(6) 0.102(11)
O6W 0.028(5) 0.146(13) 0.048(6) -0.060(7) 0.003(4) 0.021(6)
O7W 0.140(14) 0.49(4) 0.020(4) 0.074(11) 0.038(7) 0.26(2)
O8W 0.056(7) 0.083(10) 0.040(6) 0.032(6) -0.006(5) 0.007(6)

loop_
_geom_bond_atom_site_label_1
_geom_bond_atom_site_label_2
_geom_bond_distance
_geom_bond_site_symmetry_2
_geom_bond_publ_flag
Ru1 N3 2.092(4) . ?
Ru1 N2 2.157(4) . ?
Ru1 N1 2.207(5) . ?
Ru1 P1 2.3382(13) . ?
Ru1 P2 2.3615(12) . ?
Ru1 Cl1 2.4217(10) . ?
N1 C9 1.475(6) . ?
N1 C3 1.484(7) . ?
N1 C1 1.495(7) . ?
P1 C21 1.835(5) . ?
P1 C15 1.840(5) . ?
P1 C27 1.845(4) . ?
C1 C2 1.511(8) . ?
N2 C5 1.331(7) . ?
N2 C4 1.340(8) . ?
P2 C47 1.827(5) . ?
P2 C53 1.844(4) . ?
P2 C46 1.863(5) . ?
N3 C11 1.335(7) . ?
N3 C10 1.357(6) . ?
C3 C4 1.491(8) . ?
C4 C8 1.398(7) . ?
C5 C6 1.397(7) . ?
C6 C7 1.392(11) . ?
C7 C8 1.379(10) . ?
C9 C10 1.487(7) . ?
C10 C14 1.379(6) . ?
C11 C12 1.387(7) . ?
C12 C13 1.369(9) . ?
C13 C14 1.382(9) . ?
C15 C20 1.385(7) . ?
C15 C16 1.405(7) . ?
C16 C17 1.383(7) . ?
C17 C18 1.376(9) . ?
C18 C19 1.376(9) . ?
C19 C20 1.396(7) . ?
C21 C26 1.390(6) . ?
C21 C22 1.393(7) . ?
C22 C23 1.394(8) . ?
C23 C24 1.384(8) . ?
C24 C25 1.375(9) . ?
C25 C26 1.387(7) . ?
C27 C36 1.402(6) . ?
C27 C28 1.414(6) . ?
C28 C29 1.363(6) . ?
C29 C30 1.426(7) . ?
C30 C31 1.410(6) . ?
C30 C35 1.418(6) . ?
C31 C32 1.357(9) . ?
C32 C33 1.414(8) . ?
C33 C34 1.357(6) . ?
C34 C35 1.427(7) . ?
C35 C36 1.428(5) . ?
C36 C37 1.493(6) . ?
C37 C46 1.390(6) . ?
C37 C38 1.418(7) . ?
C38 C43 1.413(6) . ?
C38 C39 1.430(6) . ?
C39 C40 1.370(8) . ?
C40 C41 1.415(8) . ?
C41 C42 1.351(8) . ?
C42 C43 1.414(7) . ?
C43 C44 1.421(6) . ?
C44 C45 1.360(7) . ?
C45 C46 1.409(6) . ?
C47 C48 1.396(7) . ?
C47 C52 1.405(7) . ?
C48 C49 1.387(7) . ?
C49 C50 1.373(9) . ?
C50 C51 1.374(9) . ?
C51 C52 1.376(7) . ?
C53 C54 1.378(8) . ?
C53 C58 1.403(7) . ?
C54 C55 1.412(8) . ?
C55 C56 1.392(12) . ?
C56 C57 1.372(11) . ?
C57 C58 1.385(7) . ?
B1 F4 1.244(11) . ?
B1 F3 1.329(13) . ?
B1 F1 1.369(10) . ?
B1 F2 1.371(12) . ?
O2W O8W 0.85(2) . ?
O2W O5W 1.55(3) . ?
O3W O7W 0.61(7) . ?
O4W O10W 1.32(3) . ?
O4W O9W 1.56(2) . ?
O5W O8W 1.241(17) . ?
O5W O10W 1.61(3) 1_454 ?
O6W O9W 1.77(2) 1_455 ?
O9W O10W 1.24(3) . ?
O9W O6W 1.77(2) 1_655 ?
O10W O5W 1.61(3) 1_656 ?
